data_2243622
loop_
_publ_author_name
'Mbiangu\'e, Yves Alain'
'Bijv\'ed\'e, Alfred'
'Kenfack Tsobnang, Patrice'
'Wenger, Emmanuel'
'Lecomte, Claude'

_publ_section_title
;
 Crystal structure of diammonium bis[tris(oxamide
 dioxime-\k^2^<i>N</i>,<i>N</i>')nickel(II)]
 bis[tris(oxalato-\k^2^<i>O</i>,<i>O</i>')chromate(III)] 6.76-hydrate
;
_journal_coeditor_code WM5586
_journal_issue 11
_journal_name_full 'Acta Crystallographica Section E'
_journal_page_first 1732
_journal_page_last 1736
_journal_paper_doi 10.1107/S2056989020013390
_journal_volume 76
_journal_year 2020
_chemical_formula_iupac
;
(N H4)2 [Ni (C2 H6 N4 O3)3] [Cr (C2 O4)3], 6.76H2 O
;
_chemical_formula_moiety
;
2(H4 N +), 2(C6 H18 N12 Ni O6 2+), 2(C6 Cr O12 3-), 6.76(H2 O)
;
_chemical_formula_sum 'C24 H57.53 Cr2 N26 Ni2 O42.76'
_chemical_formula_weight 1616.12
_chemical_name_systematic
;Diammonium bis[tris(oxamide
dioxime-\k^2^<i>N</i>,<i>N</i>')nickel(II)] bis[tris(oxalato-\k^2^<i>O</i><i>,O</i>')chromate(III)] 6.76-hydrate
;
_space_group_crystal_system monoclinic
_space_group_IT_number 14
_space_group_name_Hall '-P 2yn'
_space_group_name_H-M_alt 'P 1 21/n 1'
_atom_sites_solution_hydrogens geom
_atom_sites_solution_primary direct
_atom_sites_solution_secondary difmap
_audit_creation_method SHELXL-2018/3
_cell_angle_alpha 90
_cell_angle_beta 95.562(3)
_cell_angle_gamma 90
_cell_formula_units_Z 4
_cell_length_a 9.8065(3)
_cell_length_b 16.6719(4)
_cell_length_c 37.2296(9)
_cell_measurement_reflns_used 25623
_cell_measurement_temperature 110(2)
_cell_measurement_theta_max 76.0580
_cell_measurement_theta_min 3.5580
_cell_volume 6058.1(3)
_computing_cell_refinement
;
CrysAlisPro (Rigaku OD, 2015)
;
_computing_data_collection
;
CrysAlisPro (Rigaku OD, 2015)
;
_computing_data_reduction
;
CrysAlisPro (Rigaku OD, 2015)
;
_computing_molecular_graphics
;
ORTEP-3 for Windows (Farrugia, 2012) and DIAMOND (Brandenburg & Putz,
2018)
;
_computing_publication_material
;
WINGX (Farrugia, 2012) and publCIF (Westrip, 2010)
;
_computing_structure_refinement
;
<i>SHELXL2018/3</i> (Sheldrick, 2015b)
;
_computing_structure_solution
;
SHELXT (Sheldrick, 2015a)
;
_diffrn_ambient_temperature 110(2)
_diffrn_detector_area_resol_mean 10.4508
_diffrn_measured_fraction_theta_full 0.999
_diffrn_measured_fraction_theta_max 0.991
_diffrn_measurement_device_type 'Rigaku Supernova, Dual, Cu at zero, Atlas'
_diffrn_measurement_method '\w scans'
_diffrn_radiation_type CuK\a
_diffrn_radiation_wavelength 1.54184
_diffrn_reflns_av_R_equivalents 0.0628
_diffrn_reflns_av_unetI/netI 0.0274
_diffrn_reflns_limit_h_max 12
_diffrn_reflns_limit_h_min -11
_diffrn_reflns_limit_k_max 21
_diffrn_reflns_limit_k_min -20
_diffrn_reflns_limit_l_max 44
_diffrn_reflns_limit_l_min -46
_diffrn_reflns_number 97200
_diffrn_reflns_theta_full 67.684
_diffrn_reflns_theta_max 77.051
_diffrn_reflns_theta_min 3.566
_diffrn_source 'micro-focus sealed X-ray tube'
_exptl_absorpt_coefficient_mu 4.742
_exptl_absorpt_correction_T_max 1.000
_exptl_absorpt_correction_T_min 0.503
_exptl_absorpt_correction_type gaussian
_exptl_absorpt_process_details
;
(CrysAlisPro; Rigaku OD, 2015)
;
_exptl_crystal_colour 'light violet'
_exptl_crystal_density_diffrn 1.772
_exptl_crystal_description block
_exptl_crystal_F_000 3319
_exptl_crystal_size_max 0.221
_exptl_crystal_size_mid 0.095
_exptl_crystal_size_min 0.046
_refine_diff_density_max 1.421
_refine_diff_density_min -1.029
_refine_ls_extinction_coef 0.00017(3)
_refine_ls_extinction_expression Fc^*^=kFc[1+0.001xFc^2^\l^3^/sin(2\q)]^-1/4^
_refine_ls_extinction_method
;
SHELXL-2018/3 (Sheldrick, 2015b)
;
_refine_ls_goodness_of_fit_ref 1.057
_refine_ls_hydrogen_treatment constr
_refine_ls_matrix_type full
_refine_ls_number_parameters 903
_refine_ls_number_reflns 12706
_refine_ls_number_restraints 0
_refine_ls_restrained_S_all 1.057
_refine_ls_R_factor_all 0.0654
_refine_ls_R_factor_gt 0.0596
_refine_ls_shift/su_max 0.001
_refine_ls_shift/su_mean 0.000
_refine_ls_structure_factor_coef Fsqd
_refine_ls_weighting_details 'w=1/[\s^2^(Fo^2^)+(0.0870P)^2^+14.3935P] where P=(Fo^2^+2Fc^2^)/3'
_refine_ls_weighting_scheme calc
_refine_ls_wR_factor_gt 0.1715
_refine_ls_wR_factor_ref 0.1778
_reflns_number_gt 11294
_reflns_number_total 12706
_reflns_threshold_expression 'I > 2\s(I)'
_cod_data_source_file wm5586sup1.cif
_cod_data_source_block I
_cod_original_sg_symbol_H-M 'P 21/n'
_cod_database_code 2243622
_shelx_space_group_comment
;
The symmetry employed for this shelxl refinement is uniquely defined
by the following loop, which should always be used as a source of
symmetry information in preference to the above space-group names.
They are only intended as comments.
;

loop_
_space_group_symop_operation_xyz
'x, y, z'
'-x+1/2, y+1/2, -z+1/2'
'-x, -y, -z'
'x-1/2, -y-1/2, z-1/2'

loop_
_atom_site_type_symbol
_atom_site_label
_atom_site_fract_x
_atom_site_fract_y
_atom_site_fract_z
_atom_site_U_iso_or_equiv
_atom_site_adp_type
_atom_site_calc_flag
_atom_site_occupancy
_atom_site_disorder_assembly
_atom_site_disorder_group
Cr Cr1 0.68174(6) 0.34082(4) 0.08081(2) 0.02787(16) Uani d 1 . .
Cr Cr2 0.97595(5) 0.84426(3) 0.17692(2) 0.01784(13) Uani d 1 . .
Ni Ni1 0.18292(6) 0.34083(3) 0.08024(2) 0.02253(15) Uani d 1 . .
Ni Ni2 0.47905(5) 0.84438(3) 0.17732(2) 0.01840(14) Uani d 1 . .
C C1 0.2393(4) 0.5086(2) 0.09426(9) 0.0286(7) Uani d 1 . .
C C2 0.1288(4) 0.5065(2) 0.06463(9) 0.0271(7) Uani d 1 . .
C C3 0.1932(3) 0.3064(2) 0.00496(9) 0.0248(6) Uani d 1 . .
C C4 0.0974(3) 0.2453(2) 0.01735(9) 0.0256(7) Uani d 1 . .
C C5 0.2559(3) 0.2231(2) 0.13544(10) 0.0292(7) Uani d 1 . .
C C6 0.1685(3) 0.2812(2) 0.15249(9) 0.0248(6) Uani d 1 . .
C C7 0.4432(3) 0.98703(19) 0.21879(9) 0.0222(6) Uani d 1 . .
C C8 0.5383(3) 1.01223(19) 0.19201(9) 0.0209(6) Uani d 1 . .
C C9 0.4447(3) 0.69710(19) 0.21655(9) 0.0221(6) Uani d 1 . .
C C10 0.5546(3) 0.74110(19) 0.23883(8) 0.0209(6) Uani d 1 . .
C C11 0.4931(3) 0.7777(2) 0.10617(9) 0.0235(6) Uani d 1 . .
C C12 0.3911(3) 0.8438(2) 0.10062(9) 0.0261(7) Uani d 1 . .
C C13 0.7688(4) 0.4982(2) 0.09099(11) 0.0367(8) Uani d 1 . .
C C14 0.6267(4) 0.5024(2) 0.06938(10) 0.0345(8) Uani d 1 . .
C C15 0.7034(4) 0.2972(2) 0.00937(10) 0.0321(8) Uani d 1 . .
C C16 0.5863(4) 0.2458(2) 0.02192(10) 0.0333(8) Uani d 1 . .
C C17 0.7617(4) 0.2274(2) 0.13340(10) 0.0312(7) Uani d 1 . .
C C18 0.6527(4) 0.2806(2) 0.14923(10) 0.0309(7) Uani d 1 . .
C C19 0.9164(3) 0.98494(19) 0.21210(9) 0.0236(6) Uani d 1 . .
C C20 1.0438(3) 1.0043(2) 0.19202(9) 0.0239(6) Uani d 1 . .
C C21 0.9078(3) 0.7118(2) 0.21691(9) 0.0251(6) Uani d 1 . .
C C22 1.0451(3) 0.74359(19) 0.23552(9) 0.0228(6) Uani d 1 . .
C C23 1.0169(3) 0.7775(2) 0.11045(9) 0.0250(7) Uani d 1 . .
C C24 0.8931(4) 0.8354(2) 0.10380(9) 0.0259(7) Uani d 1 . .
N N1 0.2938(3) 0.43929(18) 0.10155(8) 0.0266(6) Uani d 1 . .
N N2 0.0678(3) 0.43760(17) 0.06127(8) 0.0255(6) Uani d 1 . .
N N3 0.2680(4) 0.5798(2) 0.11054(9) 0.0376(7) Uani d 1 . .
H H3A 0.331779 0.582867 0.128817 0.045 Uiso calc 1 . .
H H3B 0.222891 0.623128 0.102882 0.045 Uiso calc 1 . .
N N4 0.0990(3) 0.57149(19) 0.04458(9) 0.0357(7) Uani d 1 . .
H H4A 0.031976 0.570028 0.027065 0.043 Uiso calc 1 . .
H H4B 0.146263 0.615901 0.048862 0.043 Uiso calc 1 . .
N N5 0.2674(3) 0.34121(17) 0.03123(8) 0.0257(6) Uani d 1 . .
N N6 0.0671(3) 0.25722(17) 0.05017(8) 0.0254(6) Uani d 1 . .
N N7 0.1942(3) 0.32244(19) -0.02999(8) 0.0305(6) Uani d 1 . .
H H7A 0.248845 0.359848 -0.037113 0.037 Uiso calc 1 . .
H H7B 0.140095 0.295671 -0.046000 0.037 Uiso calc 1 . .
N N8 0.0538(4) 0.1854(2) -0.00403(9) 0.0364(7) Uani d 1 . .
H H8A -0.001209 0.148844 0.003653 0.044 Uiso calc 1 . .
H H8B 0.079798 0.182109 -0.025952 0.044 Uiso calc 1 . .
N N9 0.3001(3) 0.24949(19) 0.10590(8) 0.0288(6) Uani d 1 . .
N N10 0.0988(3) 0.32704(17) 0.12955(7) 0.0237(5) Uani d 1 . .
N N11 0.2827(4) 0.1515(2) 0.15068(10) 0.0395(8) Uani d 1 . .
H H11A 0.335046 0.117009 0.140537 0.047 Uiso calc 1 . .
H H11B 0.247894 0.138823 0.170849 0.047 Uiso calc 1 . .
N N12 0.1710(3) 0.2831(2) 0.18860(8) 0.0318(7) Uani d 1 . .
H H12A 0.121272 0.318537 0.199025 0.038 Uiso calc 1 . .
H H12B 0.222490 0.248919 0.201840 0.038 Uiso calc 1 . .
N N13 0.3875(3) 0.91758(16) 0.21219(7) 0.0205(5) Uani d 1 . .
N N14 0.5787(3) 0.95297(16) 0.17310(7) 0.0207(5) Uani d 1 . .
N N15 0.4270(3) 1.03191(19) 0.24762(8) 0.0341(7) Uani d 1 . .
H H15A 0.374909 1.014818 0.264004 0.041 Uiso calc 1 . .
H H15B 0.468299 1.078682 0.250302 0.041 Uiso calc 1 . .
N N16 0.5712(3) 1.08961(17) 0.18838(8) 0.0273(6) Uani d 1 . .
H H16A 0.625112 1.104020 0.171938 0.033 Uiso calc 1 . .
H H16B 0.538972 1.126012 0.202437 0.033 Uiso calc 1 . .
N N17 0.3809(3) 0.74086(15) 0.19129(7) 0.0205(5) Uani d 1 . .
N N18 0.6005(3) 0.80218(16) 0.22246(7) 0.0208(5) Uani d 1 . .
N N19 0.4225(3) 0.62018(18) 0.22271(9) 0.0329(7) Uani d 1 . .
H H19A 0.359445 0.593874 0.208994 0.040 Uiso calc 1 . .
H H19B 0.470900 0.595377 0.240508 0.040 Uiso calc 1 . .
N N20 0.5941(3) 0.71809(18) 0.27266(8) 0.0269(6) Uani d 1 . .
H H20A 0.656989 0.745600 0.285873 0.032 Uiso calc 1 . .
H H20B 0.557078 0.675429 0.281707 0.032 Uiso calc 1 . .
N N21 0.5652(3) 0.78076(16) 0.13698(7) 0.0218(5) Uani d 1 . .
N N22 0.3539(3) 0.87233(17) 0.13046(7) 0.0228(5) Uani d 1 . .
N N23 0.4997(3) 0.72258(19) 0.08063(8) 0.0316(6) Uani d 1 . .
H H23A 0.558307 0.682665 0.083907 0.038 Uiso calc 1 . .
H H23B 0.445489 0.725997 0.060416 0.038 Uiso calc 1 . .
N N24 0.3494(4) 0.8678(2) 0.06708(9) 0.0432(8) Uani d 1 . .
H H24A 0.289947 0.907220 0.063583 0.052 Uiso calc 1 . .
H H24B 0.381349 0.844116 0.048499 0.052 Uiso calc 1 . .
N N1H 0.9853(4) 0.5775(2) 0.16293(10) 0.0448(8) Uani d 1 . .
N N2H 0.2033(10) 0.0523(4) 0.0669(2) 0.126(3) Uani d 1 . .
O O1 0.3892(3) 0.44158(17) 0.13244(7) 0.0343(6) Uani d 1 . .
H H1 0.449200 0.406220 0.130726 0.052 Uiso calc 1 . .
O O2 -0.0262(3) 0.43808(16) 0.03019(7) 0.0347(6) Uani d 1 . .
H H2 -0.089775 0.405527 0.032868 0.052 Uiso calc 1 . .
O O3 0.3422(3) 0.40429(17) 0.01736(7) 0.0351(6) Uani d 1 . .
H H3 0.407626 0.416998 0.032529 0.053 Uiso calc 1 . .
O O4 -0.0117(3) 0.19277(15) 0.06173(7) 0.0332(6) Uani d 1 . .
H H4 -0.066035 0.209934 0.076079 0.050 Uiso calc 1 . .
O O5 0.3719(3) 0.18831(17) 0.08945(8) 0.0417(7) Uani d 1 . .
H H5 0.436217 0.208659 0.079201 0.063 Uiso calc 1 . .
O O6 0.0285(3) 0.38670(16) 0.14740(7) 0.0312(5) Uani d 1 . .
H H6 -0.037500 0.404011 0.133464 0.047 Uiso calc 1 . .
O O7 0.3165(2) 0.89258(14) 0.24155(6) 0.0253(5) Uani d 1 . .
H H7 0.255297 0.859568 0.234264 0.038 Uiso calc 1 . .
O O8 0.6582(2) 0.98038(14) 0.14605(6) 0.0265(5) Uani d 1 . .
H H8 0.702345 0.941823 0.138398 0.040 Uiso calc 1 . .
O O9 0.2908(2) 0.69258(14) 0.16882(7) 0.0264(5) Uani d 1 . .
H H9 0.224378 0.720445 0.160032 0.040 Uiso calc 1 . .
O O10 0.6920(2) 0.84692(14) 0.24630(6) 0.0263(5) Uani d 1 . .
H H10 0.746129 0.872557 0.234430 0.039 Uiso calc 1 . .
O O11 0.6481(2) 0.71123(14) 0.14187(7) 0.0280(5) Uani d 1 . .
H H11 0.713488 0.720234 0.157638 0.042 Uiso calc 1 . .
O O12 0.2674(3) 0.93955(16) 0.12412(7) 0.0352(6) Uani d 1 . .
H H12 0.212831 0.941987 0.140145 0.053 Uiso calc 1 . .
O O13 0.8061(3) 0.42528(16) 0.10084(7) 0.0322(5) Uani d 1 . .
O O14 0.5692(3) 0.43221(16) 0.06414(7) 0.0317(5) Uani d 1 . .
O O15 0.8365(3) 0.55867(19) 0.09739(9) 0.0482(7) Uani d 1 . .
O O16 0.5786(3) 0.56575(18) 0.05959(8) 0.0438(7) Uani d 1 . .
O O17 0.7682(3) 0.33748(16) 0.03526(7) 0.0313(5) Uani d 1 . .
O O18 0.5585(3) 0.26170(16) 0.05446(7) 0.0326(5) Uani d 1 . .
O O19 0.7289(3) 0.29564(18) -0.02222(7) 0.0390(6) Uani d 1 . .
O O20 0.5311(3) 0.1948(2) 0.00224(8) 0.0444(7) Uani d 1 . .
O O21 0.7961(3) 0.25263(16) 0.10273(7) 0.0305(5) Uani d 1 . .
O O22 0.5947(3) 0.33159(16) 0.12630(7) 0.0303(5) Uani d 1 . .
O O23 0.8071(3) 0.16760(17) 0.14945(8) 0.0399(6) Uani d 1 . .
O O24 0.6293(3) 0.27345(19) 0.18052(7) 0.0427(7) Uani d 1 . .
O O25 0.8708(2) 0.91302(13) 0.20658(6) 0.0220(4) Uani d 1 . .
O O26 1.0842(2) 0.94373(13) 0.17383(6) 0.0229(4) Uani d 1 . .
O O27 0.8682(3) 1.03459(15) 0.23084(7) 0.0326(6) Uani d 1 . .
O O28 1.0950(3) 1.07009(15) 0.19461(8) 0.0357(6) Uani d 1 . .
O O29 0.8653(2) 0.75077(13) 0.18774(6) 0.0234(5) Uani d 1 . .
O O30 1.0915(2) 0.80565(13) 0.21976(6) 0.0223(4) Uani d 1 . .
O O31 0.8507(3) 0.65533(15) 0.22965(8) 0.0365(6) Uani d 1 . .
O O32 1.0993(3) 0.71118(15) 0.26239(7) 0.0314(5) Uani d 1 . .
O O33 1.0756(2) 0.78179(14) 0.14334(6) 0.0244(5) Uani d 1 . .
O O34 0.8593(2) 0.87042(14) 0.13244(6) 0.0237(5) Uani d 1 . .
O O35 1.0517(3) 0.73358(17) 0.08720(7) 0.0361(6) Uani d 1 . .
O O36 0.8374(3) 0.84520(17) 0.07336(7) 0.0358(6) Uani d 1 . .
O O1W 0.2328(3) 0.4997(2) 0.19080(8) 0.0437(7) Uani d 1 . .
O O2W 0.4899(5) 0.4035(2) 0.21006(10) 0.0508(14) Uani d 0.797(12) . .
O O3W 0.6077(4) 0.5443(2) 0.15144(10) 0.0478(13) Uani d 0.840(11) . .
O O4W 0.7854(4) 0.4944(2) 0.20708(11) 0.0513(14) Uani d 0.835(11) . .
O O5W 0.4730(9) 0.0484(4) 0.0306(2) 0.099(3) Uani d 0.692(14) . .
O O6W -0.1286(6) 0.0307(3) -0.00672(16) 0.082(2) Uani d 0.878(14) . .
O O7W 0.9316(5) 0.0544(2) 0.10722(12) 0.0657(16) Uani d 0.909(13) . .
O O8W 0.7410(7) 0.9990(3) 0.05478(16) 0.083(2) Uani d 0.812(14) . .

loop_
_atom_site_aniso_label
_atom_site_aniso_U_11
_atom_site_aniso_U_22
_atom_site_aniso_U_33
_atom_site_aniso_U_12
_atom_site_aniso_U_13
_atom_site_aniso_U_23
Cr1 0.0252(3) 0.0352(3) 0.0237(3) 0.0008(2) 0.0050(2) 0.0045(2)
Cr2 0.0164(3) 0.0193(3) 0.0181(3) 0.00003(17) 0.00341(19) -0.00098(18)
Ni1 0.0216(3) 0.0285(3) 0.0178(3) -0.0004(2) 0.0037(2) 0.0016(2)
Ni2 0.0179(3) 0.0188(3) 0.0190(3) 0.00010(18) 0.0040(2) -0.00044(18)
C1 0.0309(17) 0.0331(18) 0.0228(16) -0.0065(14) 0.0086(13) -0.0016(13)
C2 0.0266(16) 0.0315(17) 0.0241(16) 0.0008(13) 0.0076(13) -0.0001(13)
C3 0.0225(15) 0.0303(16) 0.0222(15) 0.0026(13) 0.0045(12) 0.0005(12)
C4 0.0254(16) 0.0281(16) 0.0234(16) 0.0028(13) 0.0036(13) 0.0016(12)
C5 0.0206(15) 0.0369(18) 0.0304(17) 0.0010(13) 0.0044(13) 0.0082(14)
C6 0.0197(15) 0.0347(17) 0.0207(15) -0.0037(12) 0.0058(12) 0.0043(13)
C7 0.0195(14) 0.0245(15) 0.0233(15) 0.0002(11) 0.0052(12) -0.0043(12)
C8 0.0164(14) 0.0210(14) 0.0255(15) -0.0003(11) 0.0038(11) -0.0002(12)
C9 0.0220(15) 0.0223(15) 0.0223(15) -0.0014(12) 0.0035(12) 0.0014(12)
C10 0.0190(14) 0.0230(14) 0.0214(15) 0.0031(11) 0.0049(11) 0.0007(12)
C11 0.0216(15) 0.0281(16) 0.0215(15) -0.0005(12) 0.0054(12) 0.0002(12)
C12 0.0218(16) 0.0336(18) 0.0231(16) 0.0023(13) 0.0038(13) 0.0056(13)
C13 0.038(2) 0.039(2) 0.0341(19) 0.0004(16) 0.0088(16) -0.0035(16)
C14 0.036(2) 0.039(2) 0.0306(18) 0.0057(16) 0.0126(15) 0.0027(15)
C15 0.0288(18) 0.040(2) 0.0274(17) 0.0004(15) 0.0038(14) 0.0022(15)
C16 0.0322(18) 0.041(2) 0.0268(17) -0.0011(15) 0.0029(14) 0.0039(15)
C17 0.0290(18) 0.0344(18) 0.0307(18) -0.0021(14) 0.0053(14) 0.0023(14)
C18 0.0301(18) 0.0355(18) 0.0281(17) -0.0021(14) 0.0076(14) 0.0036(14)
C19 0.0207(15) 0.0227(15) 0.0275(16) 0.0006(12) 0.0033(12) 0.0001(12)
C20 0.0237(15) 0.0261(16) 0.0221(15) -0.0011(12) 0.0028(12) 0.0019(12)
C21 0.0228(15) 0.0237(15) 0.0294(16) 0.0011(12) 0.0051(13) 0.0017(13)
C22 0.0226(15) 0.0211(14) 0.0255(16) 0.0020(12) 0.0057(12) -0.0023(12)
C23 0.0234(16) 0.0283(16) 0.0239(16) 0.0000(12) 0.0053(12) 0.0005(13)
C24 0.0249(16) 0.0284(16) 0.0247(17) -0.0002(12) 0.0043(13) -0.0013(12)
N1 0.0220(13) 0.0369(16) 0.0209(13) -0.0046(11) 0.0011(10) -0.0010(11)
N2 0.0216(13) 0.0305(14) 0.0240(14) 0.0014(11) -0.0006(11) -0.0003(11)
N3 0.0438(19) 0.0357(17) 0.0326(16) -0.0033(14) 0.0001(14) -0.0057(13)
N4 0.0397(18) 0.0303(15) 0.0358(17) -0.0006(13) -0.0028(14) 0.0025(13)
N5 0.0251(14) 0.0314(15) 0.0213(13) -0.0020(11) 0.0059(11) 0.0028(11)
N6 0.0255(14) 0.0261(14) 0.0256(14) -0.0019(11) 0.0074(11) -0.0008(11)
N7 0.0366(16) 0.0375(16) 0.0179(13) -0.0048(13) 0.0052(12) 0.0011(12)
N8 0.0464(19) 0.0372(17) 0.0272(15) -0.0112(14) 0.0118(14) -0.0072(13)
N9 0.0241(14) 0.0370(16) 0.0267(14) 0.0059(12) 0.0089(11) 0.0052(12)
N10 0.0225(13) 0.0301(14) 0.0192(13) 0.0019(11) 0.0061(10) 0.0001(11)
N11 0.0379(18) 0.0441(19) 0.0395(18) 0.0150(14) 0.0190(15) 0.0171(14)
N12 0.0309(15) 0.0455(18) 0.0194(13) 0.0047(13) 0.0038(11) 0.0042(12)
N13 0.0191(12) 0.0233(13) 0.0204(12) -0.0017(10) 0.0077(10) 0.0003(10)
N14 0.0188(12) 0.0219(12) 0.0228(13) -0.0003(10) 0.0090(10) 0.0000(10)
N15 0.0401(17) 0.0330(16) 0.0323(16) -0.0151(13) 0.0189(13) -0.0125(13)
N16 0.0275(14) 0.0210(13) 0.0355(16) -0.0016(11) 0.0138(12) -0.0020(11)
N17 0.0179(12) 0.0196(12) 0.0238(13) -0.0023(9) 0.0020(10) -0.0026(10)
N18 0.0182(12) 0.0227(13) 0.0214(12) -0.0026(10) 0.0013(10) -0.0027(10)
N19 0.0340(16) 0.0254(14) 0.0374(17) -0.0055(12) -0.0066(13) 0.0046(12)
N20 0.0284(14) 0.0299(14) 0.0220(13) -0.0037(11) 0.0007(11) 0.0030(11)
N21 0.0190(12) 0.0229(13) 0.0239(13) 0.0026(10) 0.0034(10) -0.0032(10)
N22 0.0193(12) 0.0263(13) 0.0231(13) 0.0041(10) 0.0033(10) 0.0037(10)
N23 0.0314(15) 0.0387(16) 0.0243(14) 0.0042(13) 0.0009(12) -0.0059(12)
N24 0.048(2) 0.059(2) 0.0237(15) 0.0203(17) 0.0074(14) 0.0095(15)
N1H 0.0413(19) 0.048(2) 0.046(2) 0.0034(16) 0.0077(16) -0.0041(16)
N2H 0.182(8) 0.078(4) 0.116(6) 0.007(5) -0.001(5) 0.055(4)
O1 0.0302(13) 0.0444(15) 0.0269(12) 0.0016(11) -0.0051(10) -0.0034(11)
O2 0.0310(13) 0.0386(14) 0.0322(13) -0.0036(11) -0.0089(11) 0.0052(11)
O3 0.0345(14) 0.0436(15) 0.0279(13) -0.0124(11) 0.0059(10) 0.0059(11)
O4 0.0374(14) 0.0323(13) 0.0323(13) -0.0081(11) 0.0166(11) -0.0019(10)
O5 0.0412(16) 0.0414(15) 0.0468(16) 0.0129(12) 0.0260(13) 0.0107(13)
O6 0.0320(13) 0.0374(14) 0.0249(12) 0.0074(10) 0.0061(10) -0.0044(10)
O7 0.0255(11) 0.0298(12) 0.0219(11) -0.0078(9) 0.0092(9) -0.0018(9)
O8 0.0264(12) 0.0260(11) 0.0293(12) 0.0030(9) 0.0144(9) 0.0031(9)
O9 0.0230(11) 0.0239(11) 0.0307(12) -0.0012(9) -0.0047(9) -0.0036(9)
O10 0.0239(12) 0.0321(12) 0.0229(11) -0.0084(9) 0.0025(9) -0.0005(9)
O11 0.0235(11) 0.0270(12) 0.0324(13) 0.0076(9) -0.0031(9) -0.0071(10)
O12 0.0360(14) 0.0395(14) 0.0326(13) 0.0188(11) 0.0160(11) 0.0135(11)
O13 0.0290(13) 0.0367(13) 0.0311(13) -0.0008(10) 0.0039(10) 0.0015(10)
O14 0.0266(12) 0.0357(13) 0.0332(13) 0.0030(10) 0.0054(10) 0.0054(10)
O15 0.0544(19) 0.0439(17) 0.0462(17) -0.0038(14) 0.0040(14) -0.0021(13)
O16 0.0491(17) 0.0387(15) 0.0443(16) 0.0104(13) 0.0087(13) 0.0014(12)
O17 0.0290(13) 0.0429(14) 0.0224(12) -0.0013(10) 0.0054(10) 0.0000(10)
O18 0.0288(13) 0.0407(14) 0.0289(13) -0.0011(10) 0.0066(10) 0.0028(11)
O19 0.0373(15) 0.0546(17) 0.0258(13) -0.0103(12) 0.0065(11) 0.0000(12)
O20 0.0449(17) 0.0532(18) 0.0359(15) -0.0146(14) 0.0080(13) -0.0060(13)
O21 0.0283(12) 0.0395(14) 0.0244(12) 0.0043(10) 0.0062(10) 0.0058(10)
O22 0.0274(12) 0.0388(14) 0.0256(12) 0.0008(10) 0.0078(10) 0.0045(10)
O23 0.0436(16) 0.0408(15) 0.0365(15) 0.0075(12) 0.0101(12) 0.0086(12)
O24 0.0523(17) 0.0502(17) 0.0279(14) 0.0099(14) 0.0147(12) 0.0076(12)
O25 0.0213(10) 0.0220(11) 0.0234(11) -0.0009(8) 0.0063(8) -0.0027(8)
O26 0.0228(11) 0.0241(11) 0.0224(11) -0.0027(8) 0.0058(9) 0.0000(8)
O27 0.0300(13) 0.0287(12) 0.0402(14) 0.0003(10) 0.0090(11) -0.0107(11)
O28 0.0443(15) 0.0268(13) 0.0379(14) -0.0126(11) 0.0137(12) -0.0023(11)
O29 0.0215(11) 0.0212(10) 0.0276(11) -0.0025(8) 0.0024(9) 0.0005(9)
O30 0.0220(11) 0.0225(11) 0.0224(11) -0.0010(8) 0.0021(8) 0.0021(8)
O31 0.0293(13) 0.0303(13) 0.0497(17) -0.0035(10) 0.0036(12) 0.0119(11)
O32 0.0367(14) 0.0297(12) 0.0265(12) -0.0004(10) -0.0027(10) 0.0060(10)
O33 0.0208(11) 0.0297(12) 0.0230(11) 0.0031(9) 0.0035(9) -0.0056(9)
O34 0.0223(11) 0.0286(11) 0.0203(11) 0.0040(9) 0.0021(9) -0.0008(9)
O35 0.0383(14) 0.0417(15) 0.0289(13) 0.0100(11) 0.0063(11) -0.0108(11)
O36 0.0397(15) 0.0476(16) 0.0195(12) 0.0095(11) -0.0011(11) -0.0033(10)
O1W 0.0399(15) 0.0605(19) 0.0324(14) -0.0161(14) 0.0127(12) -0.0054(13)
O2W 0.068(3) 0.046(2) 0.037(2) 0.0112(19) -0.0051(18) -0.0030(16)
O3W 0.046(2) 0.050(2) 0.045(2) -0.0076(16) -0.0051(16) 0.0077(16)
O4W 0.056(3) 0.048(2) 0.050(2) 0.0026(17) 0.0073(18) 0.0070(17)
O5W 0.133(7) 0.065(4) 0.095(6) -0.035(4) -0.011(5) 0.021(4)
O6W 0.086(4) 0.056(3) 0.105(4) -0.005(2) 0.018(3) -0.001(3)
O7W 0.082(3) 0.053(2) 0.065(3) 0.013(2) 0.023(2) 0.0124(19)
O8W 0.102(5) 0.070(4) 0.078(4) 0.005(3) 0.011(3) 0.005(3)

loop_
_atom_type_symbol
_atom_type_description
_atom_type_scat_dispersion_real
_atom_type_scat_dispersion_imag
_atom_type_scat_source
C C 0.0181 0.0091 'International Tables Vol C Tables 4.2.6.8 and 6.1.1.4'
H H 0.0000 0.0000 'International Tables Vol C Tables 4.2.6.8 and 6.1.1.4'
Cr Cr -0.1635 2.4439 'International Tables Vol C Tables 4.2.6.8 and 6.1.1.4'
N N 0.0311 0.0180 'International Tables Vol C Tables 4.2.6.8 and 6.1.1.4'
Ni Ni -3.0029 0.5091 'International Tables Vol C Tables 4.2.6.8 and 6.1.1.4'
O O 0.0492 0.0322 'International Tables Vol C Tables 4.2.6.8 and 6.1.1.4'

loop_
_geom_angle_atom_site_label_1
_geom_angle_atom_site_label_2
_geom_angle_atom_site_label_3
_geom_angle_site_symmetry_1
_geom_angle_site_symmetry_3
_geom_angle
_geom_angle_publ_flag
O14 Cr1 O13 . . 82.64(11) ?
O14 Cr1 O17 . . 91.47(11) ?
O13 Cr1 O17 . . 92.52(11) ?
O14 Cr1 O22 . . 93.18(11) ?
O13 Cr1 O22 . . 91.98(11) ?
O17 Cr1 O22 . . 173.90(11) ?
O14 Cr1 O21 . . 174.18(11) ?
O13 Cr1 O21 . . 94.01(11) ?
O17 Cr1 O21 . . 93.44(11) ?
O22 Cr1 O21 . . 82.14(10) ?
O14 Cr1 O18 . . 93.64(11) ?
O13 Cr1 O18 . . 172.69(11) ?
O17 Cr1 O18 . . 81.25(11) ?
O22 Cr1 O18 . . 94.52(11) ?
O21 Cr1 O18 . . 90.21(11) ?
O25 Cr2 O33 . . 174.63(10) ?
O25 Cr2 O29 . . 91.00(9) ?
O33 Cr2 O29 . . 91.63(10) ?
O25 Cr2 O34 . . 92.86(10) ?
O33 Cr2 O34 . . 82.31(10) ?
O29 Cr2 O34 . . 93.49(10) ?
O25 Cr2 O30 . . 91.60(10) ?
O33 Cr2 O30 . . 93.40(10) ?
O29 Cr2 O30 . . 81.99(9) ?
O34 Cr2 O30 . . 173.71(10) ?
O25 Cr2 O26 . . 81.77(9) ?
O33 Cr2 O26 . . 96.01(10) ?
O29 Cr2 O26 . . 171.07(10) ?
O34 Cr2 O26 . . 92.11(10) ?
O30 Cr2 O26 . . 92.92(9) ?
N2 Ni1 N6 . . 95.09(12) ?
N2 Ni1 N5 . . 87.03(11) ?
N6 Ni1 N5 . . 76.71(11) ?
N2 Ni1 N9 . . 172.73(12) ?
N6 Ni1 N9 . . 90.29(12) ?
N5 Ni1 N9 . . 98.98(11) ?
N2 Ni1 N1 . . 76.20(12) ?
N6 Ni1 N1 . . 168.70(12) ?
N5 Ni1 N1 . . 95.42(11) ?
N9 Ni1 N1 . . 99.03(13) ?
N2 Ni1 N10 . . 97.90(11) ?
N6 Ni1 N10 . . 99.13(11) ?
N5 Ni1 N10 . . 173.87(12) ?
N9 Ni1 N10 . . 76.38(11) ?
N1 Ni1 N10 . . 89.31(11) ?
N13 Ni2 N17 . . 95.42(10) ?
N13 Ni2 N14 . . 76.50(10) ?
N17 Ni2 N14 . . 169.69(11) ?
N13 Ni2 N21 . . 172.83(11) ?
N17 Ni2 N21 . . 89.29(11) ?
N14 Ni2 N21 . . 99.39(10) ?
N13 Ni2 N18 . . 86.67(11) ?
N17 Ni2 N18 . . 76.06(10) ?
N14 Ni2 N18 . . 96.84(11) ?
N21 Ni2 N18 . . 99.75(11) ?
N13 Ni2 N22 . . 97.94(11) ?
N17 Ni2 N22 . . 98.42(11) ?
N14 Ni2 N22 . . 89.14(11) ?
N21 Ni2 N22 . . 75.97(11) ?
N18 Ni2 N22 . . 173.19(11) ?
N1 C1 N3 . . 128.9(3) ?
N1 C1 C2 . . 113.3(3) ?
N3 C1 C2 . . 117.7(3) ?
N2 C2 N4 . . 126.4(3) ?
N2 C2 C1 . . 113.2(3) ?
N4 C2 C1 . . 120.4(3) ?
N5 C3 N7 . . 126.2(3) ?
N5 C3 C4 . . 113.4(3) ?
N7 C3 C4 . . 120.4(3) ?
N6 C4 N8 . . 126.3(3) ?
N6 C4 C3 . . 113.3(3) ?
N8 C4 C3 . . 120.5(3) ?
N9 C5 N11 . . 126.5(3) ?
N9 C5 C6 . . 113.4(3) ?
N11 C5 C6 . . 120.1(3) ?
N10 C6 N12 . . 127.3(3) ?
N10 C6 C5 . . 113.3(3) ?
N12 C6 C5 . . 119.3(3) ?
N13 C7 N15 . . 125.1(3) ?
N13 C7 C8 . . 113.9(3) ?
N15 C7 C8 . . 120.9(3) ?
N14 C8 N16 . . 126.1(3) ?
N14 C8 C7 . . 113.1(3) ?
N16 C8 C7 . . 120.8(3) ?
N17 C9 N19 . . 126.3(3) ?
N17 C9 C10 . . 113.4(3) ?
N19 C9 C10 . . 120.2(3) ?
N18 C10 N20 . . 126.1(3) ?
N18 C10 C9 . . 113.1(3) ?
N20 C10 C9 . . 120.7(3) ?
N21 C11 N23 . . 127.2(3) ?
N21 C11 C12 . . 113.4(3) ?
N23 C11 C12 . . 119.4(3) ?
N22 C12 N24 . . 127.3(3) ?
N22 C12 C11 . . 113.3(3) ?
N24 C12 C11 . . 119.4(3) ?
O15 C13 O13 . . 125.5(4) ?
O15 C13 C14 . . 120.8(4) ?
O13 C13 C14 . . 113.7(3) ?
O16 C14 O14 . . 126.3(4) ?
O16 C14 C13 . . 120.5(4) ?
O14 C14 C13 . . 113.1(3) ?
O19 C15 O17 . . 126.6(4) ?
O19 C15 C16 . . 120.4(3) ?
O17 C15 C16 . . 113.0(3) ?
O20 C16 O18 . . 125.9(4) ?
O20 C16 C15 . . 120.5(3) ?
O18 C16 C15 . . 113.6(3) ?
O23 C17 O21 . . 125.7(4) ?
O23 C17 C18 . . 120.8(3) ?
O21 C17 C18 . . 113.5(3) ?
O24 C18 O22 . . 125.8(4) ?
O24 C18 C17 . . 120.7(3) ?
O22 C18 C17 . . 113.6(3) ?
O27 C19 O25 . . 125.5(3) ?
O27 C19 C20 . . 121.0(3) ?
O25 C19 C20 . . 113.6(3) ?
O28 C20 O26 . . 127.1(3) ?
O28 C20 C19 . . 120.0(3) ?
O26 C20 C19 . . 113.0(3) ?
O31 C21 O29 . . 126.3(3) ?
O31 C21 C22 . . 120.3(3) ?
O29 C21 C22 . . 113.4(3) ?
O32 C22 O30 . . 125.8(3) ?
O32 C22 C21 . . 120.6(3) ?
O30 C22 C21 . . 113.6(3) ?
O35 C23 O33 . . 125.3(3) ?
O35 C23 C24 . . 122.2(3) ?
O33 C23 C24 . . 112.5(3) ?
O36 C24 O34 . . 125.5(3) ?
O36 C24 C23 . . 120.3(3) ?
O34 C24 C23 . . 114.2(3) ?
C1 N1 O1 . . 112.1(3) ?
C1 N1 Ni1 . . 115.8(2) ?
O1 N1 Ni1 . . 127.8(2) ?
C2 N2 O2 . . 109.5(3) ?
C2 N2 Ni1 . . 115.4(2) ?
O2 N2 Ni1 . . 125.5(2) ?
C1 N3 H3A . . 120.0 ?
C1 N3 H3B . . 120.0 ?
H3A N3 H3B . . 120.0 ?
C2 N4 H4A . . 120.0 ?
C2 N4 H4B . . 120.0 ?
H4A N4 H4B . . 120.0 ?
C3 N5 O3 . . 109.4(3) ?
C3 N5 Ni1 . . 114.8(2) ?
O3 N5 Ni1 . . 126.2(2) ?
C4 N6 O4 . . 110.5(3) ?
C4 N6 Ni1 . . 116.7(2) ?
O4 N6 Ni1 . . 129.6(2) ?
C3 N7 H7A . . 120.0 ?
C3 N7 H7B . . 120.0 ?
H7A N7 H7B . . 120.0 ?
C4 N8 H8A . . 120.0 ?
C4 N8 H8B . . 120.0 ?
H8A N8 H8B . . 120.0 ?
C5 N9 O5 . . 110.1(3) ?
C5 N9 Ni1 . . 115.0(2) ?
O5 N9 Ni1 . . 127.2(2) ?
C6 N10 O6 . . 110.9(3) ?
C6 N10 Ni1 . . 114.6(2) ?
O6 N10 Ni1 . . 125.9(2) ?
C5 N11 H11A . . 120.0 ?
C5 N11 H11B . . 120.0 ?
H11A N11 H11B . . 120.0 ?
C6 N12 H12A . . 120.0 ?
C6 N12 H12B . . 120.0 ?
H12A N12 H12B . . 120.0 ?
C7 N13 O7 . . 110.3(2) ?
C7 N13 Ni2 . . 116.7(2) ?
O7 N13 Ni2 . . 126.31(19) ?
C8 N14 O8 . . 111.1(2) ?
C8 N14 Ni2 . . 117.0(2) ?
O8 N14 Ni2 . . 129.50(19) ?
C7 N15 H15A . . 120.0 ?
C7 N15 H15B . . 120.0 ?
H15A N15 H15B . . 120.0 ?
C8 N16 H16A . . 120.0 ?
C8 N16 H16B . . 120.0 ?
H16A N16 H16B . . 120.0 ?
C9 N17 O9 . . 109.8(2) ?
C9 N17 Ni2 . . 116.6(2) ?
O9 N17 Ni2 . . 127.4(2) ?
C10 N18 O10 . . 110.5(3) ?
C10 N18 Ni2 . . 116.6(2) ?
O10 N18 Ni2 . . 127.34(19) ?
C9 N19 H19A . . 120.0 ?
C9 N19 H19B . . 120.0 ?
H19A N19 H19B . . 120.0 ?
C10 N20 H20A . . 120.0 ?
C10 N20 H20B . . 120.0 ?
H20A N20 H20B . . 120.0 ?
C11 N21 O11 . . 109.9(3) ?
C11 N21 Ni2 . . 115.9(2) ?
O11 N21 Ni2 . . 126.2(2) ?
C12 N22 O12 . . 111.3(3) ?
C12 N22 Ni2 . . 116.4(2) ?
O12 N22 Ni2 . . 127.8(2) ?
C11 N23 H23A . . 120.0 ?
C11 N23 H23B . . 120.0 ?
H23A N23 H23B . . 120.0 ?
C12 N24 H24A . . 120.0 ?
C12 N24 H24B . . 120.0 ?
H24A N24 H24B . . 120.0 ?
N1 O1 H1 . . 109.5 ?
N2 O2 H2 . . 109.5 ?
N5 O3 H3 . . 109.5 ?
N6 O4 H4 . . 109.5 ?
N9 O5 H5 . . 109.5 ?
N10 O6 H6 . . 109.5 ?
N13 O7 H7 . . 109.5 ?
N14 O8 H8 . . 109.5 ?
N17 O9 H9 . . 109.5 ?
N18 O10 H10 . . 109.5 ?
N21 O11 H11 . . 109.5 ?
N22 O12 H12 . . 109.5 ?
C13 O13 Cr1 . . 114.4(2) ?
C14 O14 Cr1 . . 115.5(2) ?
C15 O17 Cr1 . . 115.9(2) ?
C16 O18 Cr1 . . 115.2(2) ?
C17 O21 Cr1 . . 114.9(2) ?
C18 O22 Cr1 . . 114.7(2) ?
C19 O25 Cr2 . . 116.2(2) ?
C20 O26 Cr2 . . 115.4(2) ?
C21 O29 Cr2 . . 115.5(2) ?
C22 O30 Cr2 . . 115.3(2) ?
C23 O33 Cr2 . . 115.3(2) ?
C24 O34 Cr2 . . 114.9(2) ?

loop_
_geom_bond_atom_site_label_1
_geom_bond_atom_site_label_2
_geom_bond_site_symmetry_2
_geom_bond_distance
_geom_bond_publ_flag
Cr1 O14 . 1.947(3) yes
Cr1 O13 . 1.962(3) yes
Cr1 O17 . 1.969(3) yes
Cr1 O22 . 1.975(2) yes
Cr1 O21 . 1.977(3) yes
Cr1 O18 . 1.983(3) yes
Cr2 O25 . 1.954(2) yes
Cr2 O33 . 1.959(2) yes
Cr2 O29 . 1.963(2) yes
Cr2 O34 . 1.968(2) yes
Cr2 O30 . 1.973(2) yes
Cr2 O26 . 1.979(2) yes
Ni1 N2 . 2.055(3) yes
Ni1 N6 . 2.059(3) yes
Ni1 N5 . 2.076(3) yes
Ni1 N9 . 2.083(3) yes
Ni1 N1 . 2.083(3) yes
Ni1 N10 . 2.097(3) yes
Ni2 N13 . 2.051(3) yes
Ni2 N17 . 2.067(3) yes
Ni2 N14 . 2.071(3) yes
Ni2 N21 . 2.083(3) yes
Ni2 N18 . 2.086(3) yes
Ni2 N22 . 2.086(3) yes
C1 N1 . 1.291(5) ?
C1 N3 . 1.350(5) ?
C1 C2 . 1.470(5) ?
C2 N2 . 1.295(5) ?
C2 N4 . 1.333(5) ?
C3 N5 . 1.298(5) ?
C3 N7 . 1.329(4) ?
C3 C4 . 1.489(5) ?
C4 N6 . 1.300(4) ?
C4 N8 . 1.322(5) ?
C5 N9 . 1.298(5) ?
C5 N11 . 1.337(5) ?
C5 C6 . 1.478(5) ?
C6 N10 . 1.291(4) ?
C6 N12 . 1.342(4) ?
C7 N13 . 1.294(4) ?
C7 N15 . 1.331(4) ?
C7 C8 . 1.490(4) ?
C8 N14 . 1.297(4) ?
C8 N16 . 1.340(4) ?
C9 N17 . 1.301(4) ?
C9 N19 . 1.324(4) ?
C9 C10 . 1.488(4) ?
C10 N18 . 1.290(4) ?
C10 N20 . 1.338(4) ?
C11 N21 . 1.289(4) ?
C11 N23 . 1.328(4) ?
C11 C12 . 1.489(5) ?
C12 N22 . 1.293(4) ?
C12 N24 . 1.337(5) ?
C13 O15 . 1.217(5) ?
C13 O13 . 1.312(5) ?
C13 C14 . 1.541(6) ?
C14 O16 . 1.199(5) ?
C14 O14 . 1.306(5) ?
C15 O19 . 1.226(5) ?
C15 O17 . 1.290(5) ?
C15 C16 . 1.542(5) ?
C16 O20 . 1.215(5) ?
C16 O18 . 1.295(5) ?
C17 O23 . 1.223(5) ?
C17 O21 . 1.292(4) ?
C17 C18 . 1.549(5) ?
C18 O24 . 1.215(5) ?
C18 O22 . 1.297(5) ?
C19 O27 . 1.208(4) ?
C19 O25 . 1.289(4) ?
C19 C20 . 1.551(4) ?
C20 O28 . 1.206(4) ?
C20 O26 . 1.299(4) ?
C21 O31 . 1.215(4) ?
C21 O29 . 1.299(4) ?
C21 C22 . 1.547(5) ?
C22 O32 . 1.213(4) ?
C22 O30 . 1.294(4) ?
C23 O35 . 1.208(4) ?
C23 O33 . 1.303(4) ?
C23 C24 . 1.553(5) ?
C24 O36 . 1.220(4) ?
C24 O34 . 1.287(4) ?
N1 O1 . 1.410(4) ?
N2 O2 . 1.407(4) ?
N3 H3A . 0.88 ?
N3 H3B . 0.88 ?
N4 H4A . 0.88 ?
N4 H4B . 0.88 ?
N5 O3 . 1.408(4) ?
N6 O4 . 1.415(4) ?
N7 H7A . 0.88 ?
N7 H7B . 0.88 ?
N8 H8A . 0.88 ?
N8 H8B . 0.88 ?
N9 O5 . 1.412(4) ?
N10 O6 . 1.413(4) ?
N11 H11A . 0.88 ?
N11 H11B . 0.88 ?
N12 H12A . 0.88 ?
N12 H12B . 0.88 ?
N13 O7 . 1.414(3) ?
N14 O8 . 1.408(3) ?
N15 H15A . 0.88 ?
N15 H15B . 0.88 ?
N16 H16A . 0.88 ?
N16 H16B . 0.88 ?
N17 O9 . 1.409(3) ?
N18 O10 . 1.412(3) ?
N19 H19A . 0.88 ?
N19 H19B . 0.88 ?
N20 H20A . 0.88 ?
N20 H20B . 0.88 ?
N21 O11 . 1.417(3) ?
N22 O12 . 1.412(3) ?
N23 H23A . 0.88 ?
N23 H23B . 0.88 ?
N24 H24A . 0.88 ?
N24 H24B . 0.88 ?
O1 H1 . 0.84 ?
O2 H2 . 0.84 ?
O3 H3 . 0.84 ?
O4 H4 . 0.84 ?
O5 H5 . 0.84 ?
O6 H6 . 0.84 ?
O7 H7 . 0.84 ?
O8 H8 . 0.84 ?
O9 H9 . 0.84 ?
O10 H10 . 0.84 ?
O11 H11 . 0.84 ?
O12 H12 . 0.84 ?

loop_
_geom_hbond_atom_site_label_D
_geom_hbond_atom_site_label_H
_geom_hbond_atom_site_label_A
_geom_hbond_site_symmetry_A
_geom_hbond_distance_DH
_geom_hbond_distance_HA
_geom_hbond_distance_DA
_geom_hbond_angle_DHA
_geom_hbond_publ_flag
N3 H3A O9 . 0.88 2.42 2.863(4) 111.9 yes
N3 H3B O35 1_455 0.88 2.52 3.387(4) 167.6 yes
N4 H4A O2 3_565 0.88 2.13 2.811(4) 133.5 yes
N4 H4B O19 3_665 0.88 2.21 2.954(4) 141.7 yes
N4 H4B O35 1_455 0.88 2.65 3.190(4) 121.0 yes
N7 H7A O16 3_665 0.88 2.32 3.183(4) 167.2 yes
N7 H7B O35 3_665 0.88 2.36 3.198(4) 159.2 yes
N7 H7B O36 3_665 0.88 2.58 3.228(4) 131.4 yes
N8 H8A O6W . 0.88 2.34 3.135(6) 149.6 yes
N8 H8B O36 3_665 0.88 2.06 2.932(4) 168.6 yes
N11 H11B O28 1_445 0.88 2.14 2.913(4) 145.5 yes
N12 H12A O7 2_545 0.88 2.56 3.170(4) 127.6 yes
N12 H12B O32 2_645 0.88 2.18 3.007(4) 155.4 yes
N15 H15A O1W 2 0.88 2.09 2.948(4) 166.2 yes
N15 H15B O31 2_655 0.88 2.25 3.057(4) 151.5 yes
N15 H15B O32 2_655 0.88 2.34 3.020(4) 134.0 yes
N16 H16A O23 1_565 0.88 2.30 3.129(4) 156.6 yes
N16 H16B O32 2_655 0.88 2.43 3.295(4) 167.0 yes
N19 H19A O1W . 0.88 2.07 2.912(4) 158.7 yes
N19 H19B O27 2_645 0.88 2.08 2.924(4) 160.4 yes
N19 H19B O28 2_645 0.88 2.59 3.210(4) 127.8 yes
N20 H20A O24 2_655 0.88 2.38 3.215(4) 158.4 yes
N20 H20B O27 2_645 0.88 2.52 3.086(4) 123.0 yes
N20 H20B O28 2_645 0.88 2.52 3.383(4) 167.9 yes
N23 H23A O16 . 0.88 2.17 2.858(4) 135.0 yes
N23 H23B O19 3_665 0.88 2.15 2.983(4) 158.8 yes
N24 H24A N2H 1_565 0.88 2.57 3.394(8) 156.0 yes
N24 H24B O20 3_665 0.88 2.25 3.116(4) 170.2 yes
O1 H1 O22 . 0.84 1.91 2.750(4) 176.0 yes
O2 H2 O17 1_455 0.84 1.81 2.644(4) 175.7 yes
O3 H3 O14 . 0.84 1.90 2.730(4) 171.4 yes
O4 H4 O21 1_455 0.84 1.89 2.726(4) 172.2 yes
O5 H5 O18 . 0.84 1.81 2.647(4) 172.5 yes
O6 H6 O13 1_455 0.84 1.90 2.727(4) 170.7 yes
O7 H7 O30 1_455 0.84 1.87 2.698(3) 166.8 yes
O8 H8 O34 . 0.84 1.97 2.775(3) 158.7 yes
O9 H9 O33 1_455 0.84 1.84 2.679(3) 176.8 yes
O10 H10 O25 . 0.84 1.81 2.642(3) 171.3 yes
O11 H11 O29 . 0.84 1.85 2.681(3) 171.8 yes
O12 H12 O26 1_455 0.84 1.86 2.702(3) 176.5 yes
O15 . N1H . . . 2.737(5) . yes
O20 . O5W . . . 2.740(7) . yes
O23 . O7W . . . 2.810(5) . yes
O24 . O2W . . . 2.840(5) . yes
O36 . O8W . . . 2.797(6) . yes
O1W . N1H 1_455 . . 2.856(5) . yes
O3W . O4W . . . 2.705(6) . yes
O5W . O8W 1_545 . . 2.817(11) . yes
O6W . N2H 3_555 . . 2.674(11) . yes
O6W . O6W 3_555 . . 2.723(11) . yes
O6W . O8W 1_445 . . 2.779(8) . yes
O7W . O8W 1_545 . . 2.729(8) . yes

loop_
_geom_torsion_atom_site_label_1
_geom_torsion_atom_site_label_2
_geom_torsion_atom_site_label_3
_geom_torsion_atom_site_label_4
_geom_torsion_site_symmetry_1
_geom_torsion_site_symmetry_2
_geom_torsion_site_symmetry_3
_geom_torsion_site_symmetry_4
_geom_torsion
_geom_torsion_publ_flag
N1 C1 C2 N2 . . . . 27.1(4) ?
N3 C1 C2 N2 . . . . -151.3(3) ?
N1 C1 C2 N4 . . . . -153.6(3) ?
N3 C1 C2 N4 . . . . 28.0(5) ?
N5 C3 C4 N6 . . . . 24.0(4) ?
N7 C3 C4 N6 . . . . -154.1(3) ?
N5 C3 C4 N8 . . . . -154.7(3) ?
N7 C3 C4 N8 . . . . 27.2(5) ?
N9 C5 C6 N10 . . . . 31.4(4) ?
N11 C5 C6 N10 . . . . -148.9(4) ?
N9 C5 C6 N12 . . . . -147.0(3) ?
N11 C5 C6 N12 . . . . 32.7(5) ?
N13 C7 C8 N14 . . . . -18.4(4) ?
N15 C7 C8 N14 . . . . 157.9(3) ?
N13 C7 C8 N16 . . . . 159.7(3) ?
N15 C7 C8 N16 . . . . -24.0(5) ?
N17 C9 C10 N18 . . . . -23.3(4) ?
N19 C9 C10 N18 . . . . 154.8(3) ?
N17 C9 C10 N20 . . . . 154.7(3) ?
N19 C9 C10 N20 . . . . -27.2(5) ?
N21 C11 C12 N22 . . . . -25.7(4) ?
N23 C11 C12 N22 . . . . 153.0(3) ?
N21 C11 C12 N24 . . . . 153.6(3) ?
N23 C11 C12 N24 . . . . -27.7(5) ?
O15 C13 C14 O16 . . . . -2.6(6) ?
O13 C13 C14 O16 . . . . 177.9(3) ?
O15 C13 C14 O14 . . . . 178.4(4) ?
O13 C13 C14 O14 . . . . -1.1(5) ?
O19 C15 C16 O20 . . . . 10.7(6) ?
O17 C15 C16 O20 . . . . -167.7(4) ?
O19 C15 C16 O18 . . . . -170.8(4) ?
O17 C15 C16 O18 . . . . 10.8(5) ?
O23 C17 C18 O24 . . . . 14.1(6) ?
O21 C17 C18 O24 . . . . -166.2(4) ?
O23 C17 C18 O22 . . . . -166.8(4) ?
O21 C17 C18 O22 . . . . 12.9(5) ?
O27 C19 C20 O28 . . . . -1.0(5) ?
O25 C19 C20 O28 . . . . 179.0(3) ?
O27 C19 C20 O26 . . . . 178.4(3) ?
O25 C19 C20 O26 . . . . -1.6(4) ?
O31 C21 C22 O32 . . . . 2.1(5) ?
O29 C21 C22 O32 . . . . -177.5(3) ?
O31 C21 C22 O30 . . . . -177.6(3) ?
O29 C21 C22 O30 . . . . 2.8(4) ?
O35 C23 C24 O36 . . . . -9.0(5) ?
O33 C23 C24 O36 . . . . 171.5(3) ?
O35 C23 C24 O34 . . . . 171.6(3) ?
O33 C23 C24 O34 . . . . -7.8(4) ?
N3 C1 N1 O1 . . . . 4.4(5) ?
C2 C1 N1 O1 . . . . -173.7(3) ?
N3 C1 N1 Ni1 . . . . 162.7(3) ?
C2 C1 N1 Ni1 . . . . -15.4(4) ?
N4 C2 N2 O2 . . . . 6.9(5) ?
C1 C2 N2 O2 . . . . -173.9(3) ?
N4 C2 N2 Ni1 . . . . 155.2(3) ?
C1 C2 N2 Ni1 . . . . -25.6(4) ?
N7 C3 N5 O3 . . . . 5.0(5) ?
C4 C3 N5 O3 . . . . -172.9(3) ?
N7 C3 N5 Ni1 . . . . 153.4(3) ?
C4 C3 N5 Ni1 . . . . -24.6(4) ?
N8 C4 N6 O4 . . . . 5.0(5) ?
C3 C4 N6 O4 . . . . -173.6(3) ?
N8 C4 N6 Ni1 . . . . 167.0(3) ?
C3 C4 N6 Ni1 . . . . -11.6(4) ?
N11 C5 N9 O5 . . . . 5.7(5) ?
C6 C5 N9 O5 . . . . -174.6(3) ?
N11 C5 N9 Ni1 . . . . 157.5(3) ?
C6 C5 N9 Ni1 . . . . -22.8(4) ?
N12 C6 N10 O6 . . . . 4.4(5) ?
C5 C6 N10 O6 . . . . -173.9(3) ?
N12 C6 N10 Ni1 . . . . 154.2(3) ?
C5 C6 N10 Ni1 . . . . -24.0(4) ?
N15 C7 N13 O7 . . . . -5.3(5) ?
C8 C7 N13 O7 . . . . 170.8(3) ?
N15 C7 N13 Ni2 . . . . -158.6(3) ?
C8 C7 N13 Ni2 . . . . 17.5(4) ?
N16 C8 N14 O8 . . . . -3.2(5) ?
C7 C8 N14 O8 . . . . 174.7(2) ?
N16 C8 N14 Ni2 . . . . -167.3(3) ?
C7 C8 N14 Ni2 . . . . 10.7(4) ?
N19 C9 N17 O9 . . . . -5.1(5) ?
C10 C9 N17 O9 . . . . 172.8(2) ?
N19 C9 N17 Ni2 . . . . -159.6(3) ?
C10 C9 N17 Ni2 . . . . 18.3(3) ?
N20 C10 N18 O10 . . . . -5.0(4) ?
C9 C10 N18 O10 . . . . 172.9(2) ?
N20 C10 N18 Ni2 . . . . -160.7(3) ?
C9 C10 N18 Ni2 . . . . 17.1(3) ?
N23 C11 N21 O11 . . . . -5.3(5) ?
C12 C11 N21 O11 . . . . 173.3(3) ?
N23 C11 N21 Ni2 . . . . -156.2(3) ?
C12 C11 N21 Ni2 . . . . 22.4(4) ?
N24 C12 N22 O12 . . . . -4.8(5) ?
C11 C12 N22 O12 . . . . 174.5(3) ?
N24 C12 N22 Ni2 . . . . -162.8(3) ?
C11 C12 N22 Ni2 . . . . 16.5(4) ?
O15 C13 O13 Cr1 . . . . -172.8(3) ?
C14 C13 O13 Cr1 . . . . 6.7(4) ?
O16 C14 O14 Cr1 . . . . 175.9(3) ?
C13 C14 O14 Cr1 . . . . -5.2(4) ?
O19 C15 O17 Cr1 . . . . 170.1(3) ?
C16 C15 O17 Cr1 . . . . -11.7(4) ?
O20 C16 O18 Cr1 . . . . 173.7(3) ?
C15 C16 O18 Cr1 . . . . -4.6(4) ?
O23 C17 O21 Cr1 . . . . 170.6(3) ?
C18 C17 O21 Cr1 . . . . -9.1(4) ?
O24 C18 O22 Cr1 . . . . 168.9(3) ?
C17 C18 O22 Cr1 . . . . -10.1(4) ?
O27 C19 O25 Cr2 . . . . -176.9(3) ?
C20 C19 O25 Cr2 . . . . 3.1(3) ?
O28 C20 O26 Cr2 . . . . 178.7(3) ?
C19 C20 O26 Cr2 . . . . -0.6(3) ?
O31 C21 O29 Cr2 . . . . 175.6(3) ?
C22 C21 O29 Cr2 . . . . -4.8(3) ?
O32 C22 O30 Cr2 . . . . -179.0(3) ?
C21 C22 O30 Cr2 . . . . 0.7(3) ?
O35 C23 O33 Cr2 . . . . -169.5(3) ?
C24 C23 O33 Cr2 . . . . 10.0(3) ?
O36 C24 O34 Cr2 . . . . -177.5(3) ?
C23 C24 O34 Cr2 . . . . 1.8(4) ?

_cod_database_fobs_code 2243622
